data_7055558
loop_
_publ_author_name
'Gupta, Kankatala S. V.'
'Ramana, Daggupati V.'
'Vinayak, Botla'
'Sridhar, Balasubramanian'
'Chandrasekharam, Malapaka'

_publ_section_title
;
 Copper-catalyzed regio and diastereoselective three component C--N, C--C
 and C--O bond forming reaction: oxidative sp3C--H functionalization
;
_journal_issue 7
_journal_name_full 'New J. Chem.'
_journal_page_first 6389
_journal_paper_doi 10.1039/C5NJ03707G
_journal_volume 40
_journal_year 2016
_chemical_formula_moiety 'C27 H23 N O'
_chemical_formula_sum 'C27 H23 N O'
_chemical_formula_weight 377.46
_space_group_crystal_system monoclinic
_space_group_IT_number 14
_space_group_name_Hall '-P 2yn'
_space_group_name_H-M_alt 'P 1 21/n 1'
_symmetry_space_group_name_Hall '-P 2yn'
_symmetry_space_group_name_H-M 'P 1 21/n 1'
_atom_sites_solution_hydrogens geom
_audit_creation_method SHELXL-2014/7
_audit_update_record
;
2015-11-02 deposited with the CCDC.
2016-05-12 downloaded from the CCDC.
;
_cell_angle_alpha 90
_cell_angle_beta 95.253(1)
_cell_angle_gamma 90
_cell_formula_units_Z 4
_cell_length_a 11.3302(8)
_cell_length_b 10.5415(7)
_cell_length_c 16.9754(12)
_cell_measurement_reflns_used 6972
_cell_measurement_temperature 294(2)
_cell_measurement_theta_max 26.73
_cell_measurement_theta_min 2.26
_cell_volume 2019.0(2)
_computing_cell_refinement 'SAINT (Bruker, 2001)'
_computing_data_collection 'SMART (Bruker, 2001)'
_computing_data_reduction 'SAINT (Bruker, 2001)'
_computing_molecular_graphics 'SHELXL2014 (Sheldrick, 2015)'
_computing_publication_material 'SHELXL2014 (Sheldrick, 2015)'
_computing_structure_refinement 'SHELXL-2014/7 (Sheldrick, 2015)'
_computing_structure_solution 'SHELXL-2014/7 (Sheldrick, 2015)'
_diffrn_ambient_temperature 294(2)
_diffrn_measured_fraction_theta_full 0.999
_diffrn_measured_fraction_theta_max 0.970
_diffrn_measurement_device_type 'Bruker SMART APEX CCD area-detector'
_diffrn_measurement_method \w
_diffrn_radiation_type MoK\a
_diffrn_radiation_wavelength 0.71073
_diffrn_reflns_av_R_equivalents 0.0245
_diffrn_reflns_av_unetI/netI 0.0189
_diffrn_reflns_Laue_measured_fraction_full 0.999
_diffrn_reflns_Laue_measured_fraction_max 0.970
_diffrn_reflns_limit_h_max 14
_diffrn_reflns_limit_h_min -14
_diffrn_reflns_limit_k_max 13
_diffrn_reflns_limit_k_min -13
_diffrn_reflns_limit_l_max 22
_diffrn_reflns_limit_l_min -21
_diffrn_reflns_number 23053
_diffrn_reflns_point_group_measured_fraction_full 0.999
_diffrn_reflns_point_group_measured_fraction_max 0.970
_diffrn_reflns_theta_full 25.242
_diffrn_reflns_theta_max 28.267
_diffrn_reflns_theta_min 2.076
_exptl_absorpt_coefficient_mu 0.075
_exptl_absorpt_correction_T_max 0.98
_exptl_absorpt_correction_T_min 0.92
_exptl_absorpt_correction_type multi-scan
_exptl_absorpt_process_details 'SADABS; Bruker,2001'
_exptl_crystal_colour colorless
_exptl_crystal_density_diffrn 1.242
_exptl_crystal_description block
_exptl_crystal_F_000 800
_exptl_crystal_size_max 0.140
_exptl_crystal_size_mid 0.120
_exptl_crystal_size_min 0.070
_refine_diff_density_max 0.234
_refine_diff_density_min -0.176
_refine_diff_density_rms 0.034
_refine_ls_extinction_method none
_refine_ls_goodness_of_fit_ref 1.024
_refine_ls_hydrogen_treatment constr
_refine_ls_matrix_type full
_refine_ls_number_parameters 263
_refine_ls_number_reflns 4856
_refine_ls_number_restraints 0
_refine_ls_restrained_S_all 1.024
_refine_ls_R_factor_all 0.0651
_refine_ls_R_factor_gt 0.0509
_refine_ls_shift/su_max 0.001
_refine_ls_shift/su_mean 0.000
_refine_ls_structure_factor_coef Fsqd
_refine_ls_weighting_details 'w=1/[\s^2^(Fo^2^)+(0.0688P)^2^+0.3748P] where P=(Fo^2^+2Fc^2^)/3'
_refine_ls_weighting_scheme calc
_refine_ls_wR_factor_gt 0.1306
_refine_ls_wR_factor_ref 0.1405
_reflns_Friedel_coverage 0.000
_reflns_number_gt 3834
_reflns_number_total 4856
_reflns_threshold_expression 'I > 2\s(I)'
_cod_data_source_file c5nj03707g2.cif
_cod_data_source_block BB34m
_cod_depositor_comments 'Adding full bibliography for 7055558.cif.'
_cod_database_code 7055558
_shelx_shelxl_version_number 2014/7
_shelx_space_group_comment
;
The symmetry employed for this shelxl refinement is uniquely defined
by the following loop, which should always be used as a source of
symmetry information in preference to the above space-group names.
They are only intended as comments.
;
_shelx_estimated_absorpt_t_min 0.990
_shelx_estimated_absorpt_t_max 0.995

loop_
_space_group_symop_operation_xyz
'x, y, z'
'-x+1/2, y+1/2, -z+1/2'
'-x, -y, -z'
'x-1/2, -y-1/2, z-1/2'

loop_
_atom_site_label
_atom_site_type_symbol
_atom_site_fract_x
_atom_site_fract_y
_atom_site_fract_z
_atom_site_U_iso_or_equiv
_atom_site_adp_type
_atom_site_occupancy
_atom_site_site_symmetry_order
_atom_site_calc_flag
_atom_site_refinement_flags_posn
_atom_site_refinement_flags_adp
C1 C 0.82940(11) 0.86992(12) 0.30139(7) 0.0420(3) Uani 1 1 d . .
H1 H 0.7886 0.9519 0.2975 0.050 Uiso 1 1 calc R U
C2 C 1.02751(11) 0.78833(13) 0.31238(8) 0.0428(3) Uani 1 1 d . .
H2 H 1.0041 0.7203 0.3471 0.051 Uiso 1 1 calc R U
C3 C 0.90611(12) 0.75030(13) 0.19048(8) 0.0454(3) Uani 1 1 d . .
C4 C 0.89595(14) 0.69719(15) 0.11356(9) 0.0551(4) Uani 1 1 d . .
H4 H 0.9605 0.6565 0.0947 0.066 Uiso 1 1 calc R U
C5 C 0.79199(14) 0.70572(16) 0.06747(9) 0.0594(4) Uani 1 1 d . .
H5 H 0.7861 0.6709 0.0169 0.071 Uiso 1 1 calc R U
C6 C 0.69278(13) 0.76647(15) 0.09486(9) 0.0549(4) Uani 1 1 d . .
C7 C 0.58496(16) 0.7800(2) 0.04682(11) 0.0766(6) Uani 1 1 d . .
H7 H 0.5781 0.7461 -0.0040 0.092 Uiso 1 1 calc R U
C8 C 0.49190(17) 0.8412(2) 0.07332(13) 0.0894(7) Uani 1 1 d . .
H8 H 0.4223 0.8510 0.0403 0.107 Uiso 1 1 calc R U
C9 C 0.49962(15) 0.8897(2) 0.14997(13) 0.0791(6) Uani 1 1 d . .
H9 H 0.4344 0.9301 0.1682 0.095 Uiso 1 1 calc R U
C10 C 0.60202(13) 0.87847(16) 0.19870(10) 0.0598(4) Uani 1 1 d . .
H10 H 0.6056 0.9110 0.2498 0.072 Uiso 1 1 calc R U
C11 C 0.70221(11) 0.81817(14) 0.17237(8) 0.0470(3) Uani 1 1 d . .
C12 C 0.81246(11) 0.80971(13) 0.22036(7) 0.0424(3) Uani 1 1 d . .
C13 C 0.99886(13) 1.01065(13) 0.28523(9) 0.0519(3) Uani 1 1 d . .
H13A H 0.9429 1.0796 0.2886 0.062 Uiso 1 1 calc R U
H13B H 1.0068 0.9936 0.2298 0.062 Uiso 1 1 calc R U
C14 C 1.11764(13) 1.04694(14) 0.32673(10) 0.0584(4) Uani 1 1 d . .
H14A H 1.1520 1.1145 0.2974 0.070 Uiso 1 1 calc R U
H14B H 1.1064 1.0789 0.3791 0.070 Uiso 1 1 calc R U
C15 C 1.20138(12) 0.93688(15) 0.33395(8) 0.0500(3) Uani 1 1 d . .
C16 C 1.32385(14) 0.95504(18) 0.34639(9) 0.0619(4) Uani 1 1 d . .
H16 H 1.3543 1.0370 0.3466 0.074 Uiso 1 1 calc R U
C17 C 1.40016(14) 0.8541(2) 0.35832(10) 0.0667(5) Uani 1 1 d . .
H17 H 1.4813 0.8682 0.3675 0.080 Uiso 1 1 calc R U
C18 C 1.35666(14) 0.73216(19) 0.35671(10) 0.0645(4) Uani 1 1 d . .
H18 H 1.4081 0.6638 0.3654 0.077 Uiso 1 1 calc R U
C19 C 1.23591(13) 0.71192(16) 0.34215(9) 0.0558(4) Uani 1 1 d . .
H19 H 1.2066 0.6295 0.3400 0.067 Uiso 1 1 calc R U
C20 C 1.15819(11) 0.81320(14) 0.33079(8) 0.0451(3) Uani 1 1 d . .
C21 C 0.77641(11) 0.79521(12) 0.36609(7) 0.0403(3) Uani 1 1 d . .
C22 C 0.74563(13) 0.66898(14) 0.35901(8) 0.0519(3) Uani 1 1 d . .
H22 H 0.7570 0.6261 0.3124 0.062 Uiso 1 1 calc R U
C23 C 0.69818(14) 0.60470(14) 0.41986(9) 0.0561(4) Uani 1 1 d . .
H23 H 0.6789 0.5193 0.4135 0.067 Uiso 1 1 calc R U
C24 C 0.67910(12) 0.66456(15) 0.48944(8) 0.0506(3) Uani 1 1 d . .
C25 C 0.70836(15) 0.79143(16) 0.49608(9) 0.0605(4) Uani 1 1 d . .
H25 H 0.6952 0.8347 0.5422 0.073 Uiso 1 1 calc R U
C26 C 0.75658(14) 0.85566(15) 0.43595(9) 0.0545(4) Uani 1 1 d . .
H26 H 0.7761 0.9410 0.4425 0.065 Uiso 1 1 calc R U
C27 C 0.63178(18) 0.5934(2) 0.55687(11) 0.0790(5) Uani 1 1 d . .
H27A H 0.5473 0.6036 0.5544 0.119 Uiso 1 1 calc R U
H27B H 0.6672 0.6263 0.6062 0.119 Uiso 1 1 calc R U
H27C H 0.6507 0.5050 0.5530 0.119 Uiso 1 1 calc R U
N1 N 0.95603(9) 0.89669(10) 0.32366(6) 0.0422(3) Uani 1 1 d . .
O1 O 1.01656(8) 0.74110(10) 0.23002(6) 0.0534(3) Uani 1 1 d . .

loop_
_atom_site_aniso_label
_atom_site_aniso_U_11
_atom_site_aniso_U_22
_atom_site_aniso_U_33
_atom_site_aniso_U_23
_atom_site_aniso_U_13
_atom_site_aniso_U_12
C1 0.0379(6) 0.0405(7) 0.0469(7) -0.0001(5) 0.0001(5) 0.0017(5)
C2 0.0401(7) 0.0426(7) 0.0445(7) -0.0002(5) -0.0027(5) -0.0029(5)
C3 0.0421(7) 0.0477(7) 0.0450(7) -0.0004(6) -0.0030(5) -0.0032(5)
C4 0.0535(8) 0.0615(9) 0.0500(8) -0.0083(7) 0.0027(6) -0.0027(7)
C5 0.0639(10) 0.0722(10) 0.0411(7) -0.0039(7) -0.0017(6) -0.0156(8)
C6 0.0505(8) 0.0670(9) 0.0453(7) 0.0106(7) -0.0055(6) -0.0151(7)
C7 0.0588(10) 0.1124(16) 0.0545(9) 0.0121(10) -0.0164(8) -0.0176(10)
C8 0.0495(10) 0.1302(19) 0.0830(13) 0.0243(13) -0.0232(9) -0.0072(11)
C9 0.0422(8) 0.1000(15) 0.0929(14) 0.0182(11) -0.0052(8) 0.0042(9)
C10 0.0430(8) 0.0704(10) 0.0653(9) 0.0118(8) 0.0009(6) -0.0011(7)
C11 0.0401(7) 0.0533(8) 0.0465(7) 0.0128(6) -0.0019(5) -0.0078(6)
C12 0.0402(7) 0.0453(7) 0.0410(6) 0.0052(5) -0.0008(5) -0.0033(5)
C13 0.0532(8) 0.0418(7) 0.0603(8) 0.0037(6) 0.0037(6) -0.0044(6)
C14 0.0561(9) 0.0484(8) 0.0707(10) -0.0038(7) 0.0060(7) -0.0139(7)
C15 0.0460(7) 0.0594(9) 0.0445(7) -0.0045(6) 0.0038(5) -0.0115(6)
C16 0.0491(8) 0.0771(11) 0.0601(9) -0.0125(8) 0.0086(7) -0.0196(8)
C17 0.0392(8) 0.1021(14) 0.0590(9) -0.0099(9) 0.0056(6) -0.0107(8)
C18 0.0434(8) 0.0852(12) 0.0641(10) 0.0000(9) 0.0012(7) 0.0073(8)
C19 0.0448(8) 0.0614(9) 0.0600(9) 0.0021(7) -0.0010(6) 0.0003(7)
C20 0.0395(7) 0.0552(8) 0.0401(6) 0.0002(6) -0.0002(5) -0.0041(6)
C21 0.0339(6) 0.0430(7) 0.0433(7) -0.0019(5) -0.0005(5) 0.0027(5)
C22 0.0622(9) 0.0463(8) 0.0485(7) -0.0102(6) 0.0128(6) -0.0050(6)
C23 0.0608(9) 0.0449(8) 0.0639(9) -0.0015(7) 0.0135(7) -0.0055(7)
C24 0.0401(7) 0.0622(9) 0.0494(7) 0.0059(7) 0.0039(5) 0.0042(6)
C25 0.0667(10) 0.0695(10) 0.0465(8) -0.0128(7) 0.0117(7) 0.0001(8)
C26 0.0635(9) 0.0463(8) 0.0542(8) -0.0108(6) 0.0086(7) -0.0041(7)
C27 0.0804(12) 0.0917(14) 0.0679(11) 0.0172(10) 0.0226(9) -0.0003(10)
N1 0.0396(6) 0.0405(6) 0.0461(6) -0.0010(5) 0.0007(4) -0.0040(4)
O1 0.0429(5) 0.0616(6) 0.0539(6) -0.0143(5) -0.0064(4) 0.0073(4)

loop_
_atom_type_symbol
_atom_type_description
_atom_type_scat_dispersion_real
_atom_type_scat_dispersion_imag
_atom_type_scat_source
C C 0.0033 0.0016 'International Tables Vol C Tables 4.2.6.8 and 6.1.1.4'
H H 0.0000 0.0000 'International Tables Vol C Tables 4.2.6.8 and 6.1.1.4'
N N 0.0061 0.0033 'International Tables Vol C Tables 4.2.6.8 and 6.1.1.4'
O O 0.0106 0.0060 'International Tables Vol C Tables 4.2.6.8 and 6.1.1.4'

loop_
_geom_angle_atom_site_label_1
_geom_angle_atom_site_label_2
_geom_angle_atom_site_label_3
_geom_angle
N1 C1 C12 110.65(10)
N1 C1 C21 110.66(10)
C12 C1 C21 114.51(11)
N1 C1 H1 106.9
C12 C1 H1 106.9
C21 C1 H1 106.9
N1 C2 O1 113.45(10)
N1 C2 C20 113.11(11)
O1 C2 C20 104.49(10)
N1 C2 H2 108.5
O1 C2 H2 108.5
C20 C2 H2 108.5
O1 C3 C12 123.76(12)
O1 C3 C4 114.70(12)
C12 C3 C4 121.49(12)
C5 C4 C3 119.93(15)
C5 C4 H4 120.0
C3 C4 H4 120.0
C4 C5 C6 121.11(14)
C4 C5 H5 119.4
C6 C5 H5 119.4
C5 C6 C7 121.95(15)
C5 C6 C11 119.07(13)
C7 C6 C11 118.97(16)
C8 C7 C6 121.14(18)
C8 C7 H7 119.4
C6 C7 H7 119.4
C7 C8 C9 120.21(16)
C7 C8 H8 119.9
C9 C8 H8 119.9
C10 C9 C8 120.72(18)
C10 C9 H9 119.6
C8 C9 H9 119.6
C9 C10 C11 120.71(17)
C9 C10 H10 119.6
C11 C10 H10 119.6
C10 C11 C6 118.22(13)
C10 C11 C12 122.31(14)
C6 C11 C12 119.46(13)
C3 C12 C11 118.92(12)
C3 C12 C1 119.43(11)
C11 C12 C1 121.59(12)
N1 C13 C14 108.44(12)
N1 C13 H13A 110.0
C14 C13 H13A 110.0
N1 C13 H13B 110.0
C14 C13 H13B 110.0
H13A C13 H13B 108.4
C15 C14 C13 111.90(12)
C15 C14 H14A 109.2
C13 C14 H14A 109.2
C15 C14 H14B 109.2
C13 C14 H14B 109.2
H14A C14 H14B 107.9
C20 C15 C16 118.35(14)
C20 C15 C14 120.33(12)
C16 C15 C14 121.29(14)
C17 C16 C15 121.24(16)
C17 C16 H16 119.4
C15 C16 H16 119.4
C16 C17 C18 120.07(14)
C16 C17 H17 120.0
C18 C17 H17 120.0
C17 C18 C19 119.60(16)
C17 C18 H18 120.2
C19 C18 H18 120.2
C18 C19 C20 120.73(15)
C18 C19 H19 119.6
C20 C19 H19 119.6
C19 C20 C15 119.97(13)
C19 C20 C2 119.61(13)
C15 C20 C2 120.39(12)
C22 C21 C26 117.40(13)
C22 C21 C1 123.44(12)
C26 C21 C1 119.16(12)
C21 C22 C23 121.33(13)
C21 C22 H22 119.3
C23 C22 H22 119.3
C24 C23 C22 121.27(14)
C24 C23 H23 119.4
C22 C23 H23 119.4
C23 C24 C25 117.38(13)
C23 C24 C27 121.28(15)
C25 C24 C27 121.31(15)
C26 C25 C24 121.60(14)
C26 C25 H25 119.2
C24 C25 H25 119.2
C25 C26 C21 121.01(14)
C25 C26 H26 119.5
C21 C26 H26 119.5
C24 C27 H27A 109.5
C24 C27 H27B 109.5
H27A C27 H27B 109.5
C24 C27 H27C 109.5
H27A C27 H27C 109.5
H27B C27 H27C 109.5
C2 N1 C13 112.40(11)
C2 N1 C1 111.32(10)
C13 N1 C1 113.26(10)
C3 O1 C2 115.71(10)

loop_
_geom_bond_atom_site_label_1
_geom_bond_atom_site_label_2
_geom_bond_distance
C1 N1 1.4771(16)
C1 C12 1.5110(18)
C1 C21 1.5191(18)
C1 H1 0.9800
C2 N1 1.4233(17)
C2 O1 1.4787(16)
C2 C20 1.5080(17)
C2 H2 0.9800
C3 O1 1.3683(15)
C3 C12 1.3689(19)
C3 C4 1.416(2)
C4 C5 1.356(2)
C4 H4 0.9300
C5 C6 1.409(2)
C5 H5 0.9300
C6 C7 1.413(2)
C6 C11 1.419(2)
C7 C8 1.348(3)
C7 H7 0.9300
C8 C9 1.393(3)
C8 H8 0.9300
C9 C10 1.367(2)
C9 H9 0.9300
C10 C11 1.409(2)
C10 H10 0.9300
C11 C12 1.4302(17)
C13 N1 1.4704(17)
C13 C14 1.510(2)
C13 H13A 0.9700
C13 H13B 0.9700
C14 C15 1.497(2)
C14 H14A 0.9700
C14 H14B 0.9700
C15 C20 1.392(2)
C15 C16 1.398(2)
C16 C17 1.375(3)
C16 H16 0.9300
C17 C18 1.376(3)
C17 H17 0.9300
C18 C19 1.384(2)
C18 H18 0.9300
C19 C20 1.386(2)
C19 H19 0.9300
C21 C22 1.3780(19)
C21 C26 1.3826(19)
C22 C23 1.385(2)
C22 H22 0.9300
C23 C24 1.374(2)
C23 H23 0.9300
C24 C25 1.380(2)
C24 C27 1.508(2)
C25 C26 1.379(2)
C25 H25 0.9300
C26 H26 0.9300
C27 H27A 0.9600
C27 H27B 0.9600
C27 H27C 0.9600

loop_
_geom_torsion_atom_site_label_1
_geom_torsion_atom_site_label_2
_geom_torsion_atom_site_label_3
_geom_torsion_atom_site_label_4
_geom_torsion
O1 C3 C4 C5 -177.10(14)
C12 C3 C4 C5 0.7(2)
C3 C4 C5 C6 -0.2(2)
C4 C5 C6 C7 177.88(16)
C4 C5 C6 C11 -0.7(2)
C5 C6 C7 C8 -178.33(18)
C11 C6 C7 C8 0.2(3)
C6 C7 C8 C9 -1.7(3)
C7 C8 C9 C10 1.4(3)
C8 C9 C10 C11 0.3(3)
C9 C10 C11 C6 -1.7(2)
C9 C10 C11 C12 177.12(15)
C5 C6 C11 C10 -179.96(14)
C7 C6 C11 C10 1.5(2)
C5 C6 C11 C12 1.2(2)
C7 C6 C11 C12 -177.41(14)
O1 C3 C12 C11 177.42(12)
C4 C3 C12 C11 -0.1(2)
O1 C3 C12 C1 0.2(2)
C4 C3 C12 C1 -177.31(13)
C10 C11 C12 C3 -179.60(13)
C6 C11 C12 C3 -0.78(19)
C10 C11 C12 C1 -2.5(2)
C6 C11 C12 C1 176.33(12)
N1 C1 C12 C3 21.42(17)
C21 C1 C12 C3 -104.47(14)
N1 C1 C12 C11 -155.68(11)
C21 C1 C12 C11 78.43(15)
N1 C13 C14 C15 50.90(17)
C13 C14 C15 C20 -22.70(19)
C13 C14 C15 C16 159.29(14)
C20 C15 C16 C17 -2.5(2)
C14 C15 C16 C17 175.57(14)
C15 C16 C17 C18 1.2(2)
C16 C17 C18 C19 0.7(2)
C17 C18 C19 C20 -1.3(2)
C18 C19 C20 C15 0.0(2)
C18 C19 C20 C2 178.01(14)
C16 C15 C20 C19 1.8(2)
C14 C15 C20 C19 -176.22(14)
C16 C15 C20 C2 -176.13(12)
C14 C15 C20 C2 5.8(2)
N1 C2 C20 C19 163.72(12)
O1 C2 C20 C19 -72.42(15)
N1 C2 C20 C15 -18.31(17)
O1 C2 C20 C15 105.55(13)
N1 C1 C21 C22 -108.25(14)
C12 C1 C21 C22 17.64(18)
N1 C1 C21 C26 72.24(15)
C12 C1 C21 C26 -161.87(12)
C26 C21 C22 C23 -0.8(2)
C1 C21 C22 C23 179.63(13)
C21 C22 C23 C24 0.5(2)
C22 C23 C24 C25 0.4(2)
C22 C23 C24 C27 -177.65(15)
C23 C24 C25 C26 -1.0(2)
C27 C24 C25 C26 177.08(15)
C24 C25 C26 C21 0.6(2)
C22 C21 C26 C25 0.3(2)
C1 C21 C26 C25 179.83(13)
O1 C2 N1 C13 -69.75(13)
C20 C2 N1 C13 49.04(15)
O1 C2 N1 C1 58.51(13)
C20 C2 N1 C1 177.30(10)
C14 C13 N1 C2 -66.61(15)
C14 C13 N1 C1 166.16(11)
C12 C1 N1 C2 -49.91(14)
C21 C1 N1 C2 78.10(13)
C12 C1 N1 C13 77.89(14)
C21 C1 N1 C13 -154.10(11)
C12 C3 O1 C2 6.14(19)
C4 C3 O1 C2 -176.15(12)
N1 C2 O1 C3 -35.89(15)
C20 C2 O1 C3 -159.54(11)
